data_4319689
loop_
_publ_author_name
'Narcis Avarvari'
'Eric Faulques'
'Marc Fourmigu\'e'

_publ_section_title
;
 Two Successive Single Crystal Phase Transitions Involving the
 Coordination Sphere of Antimony in PhSb(dmit), the First
 Organo-Antimony(III) Dithiolene Complex
;
_journal_name_full 'Inorganic Chemistry'
_journal_page_first 2570
_journal_page_last 2577
_journal_paper_doi 10.1021/ic001439v
_journal_volume 40
_journal_year 2001
_chemical_formula_sum 'C13 H13 O S5 Sb'
_chemical_formula_weight 467.28
_chemical_name_systematic
; 
 ? 
;
_space_group_IT_number 14
_symmetry_cell_setting monoclinic
_symmetry_space_group_name_Hall '-P 2ybc'
_symmetry_space_group_name_H-M 'P 1 21/c 1'
_atom_sites_solution_hydrogens geom
_atom_sites_solution_primary direct
_atom_sites_solution_secondary difmap
_audit_creation_method SHELXL-97
_cell_angle_alpha 90.00
_cell_angle_beta 91.98(3)
_cell_angle_gamma 90.00
_cell_formula_units_Z 12
_cell_length_a 16.736(3)
_cell_length_b 8.9653(18)
_cell_length_c 33.132(7)
_cell_measurement_reflns_used 7997
_cell_measurement_temperature 180(2)
_cell_measurement_theta_max 52.1
_cell_measurement_theta_min 3.3
_cell_volume 4968.3(17)
_computing_cell_refinement 'SELECT, CELL [STOE-IPDS]'
_computing_data_collection 'EXPOSE [STOE-IPDS]'
_computing_data_reduction 'INTEGRATE [STOE-IPDS]'
_computing_structure_refinement 'SHELXL-97 (Sheldrick, 1997)'
_computing_structure_solution 'SHELXS-97 (Sheldrick, 1990)'
_diffrn_ambient_temperature 180(2)
_diffrn_detector_area_resol_mean 6.66
_diffrn_measured_fraction_theta_full 0.954
_diffrn_measured_fraction_theta_max 0.954
_diffrn_measurement_device_type STOE-IPDS
_diffrn_measurement_method 'Oscillation, Phi. incr. = 0.7'
_diffrn_radiation_monochromator graphite
_diffrn_radiation_source 'fine-focus sealed tube'
_diffrn_radiation_type MoK\a
_diffrn_radiation_wavelength 0.71073
_diffrn_reflns_av_R_equivalents 0.0000
_diffrn_reflns_av_sigmaI/netI 0.0188
_diffrn_reflns_limit_h_max 20
_diffrn_reflns_limit_h_min -20
_diffrn_reflns_limit_k_max 11
_diffrn_reflns_limit_k_min 0
_diffrn_reflns_limit_l_max 40
_diffrn_reflns_limit_l_min 0
_diffrn_reflns_number 9226
_diffrn_reflns_theta_full 25.93
_diffrn_reflns_theta_max 25.93
_diffrn_reflns_theta_min 2.35
_exptl_absorpt_coefficient_mu 2.287
_exptl_absorpt_correction_T_max 0.8402
_exptl_absorpt_correction_T_min 0.5246
_exptl_absorpt_correction_type numerical
_exptl_absorpt_process_details faceit
_exptl_crystal_colour red
_exptl_crystal_density_diffrn 1.874
_exptl_crystal_density_meas ?
_exptl_crystal_density_method 'not measured'
_exptl_crystal_description prism
_exptl_crystal_F_000 2760
_exptl_crystal_size_max 0.65
_exptl_crystal_size_mid 0.2
_exptl_crystal_size_min 0.08
_refine_diff_density_max 3.213
_refine_diff_density_min -11.553
_refine_diff_density_rms 0.304
_refine_ls_extinction_method none
_refine_ls_goodness_of_fit_ref 1.075
_refine_ls_hydrogen_treatment mixed
_refine_ls_matrix_type full
_refine_ls_number_parameters 536
_refine_ls_number_reflns 9226
_refine_ls_number_restraints 66
_refine_ls_restrained_S_all 1.078
_refine_ls_R_factor_all 0.1190
_refine_ls_R_factor_gt 0.1029
_refine_ls_shift/su_max 0.001
_refine_ls_shift/su_mean 0.000
_refine_ls_structure_factor_coef Fsqd
_refine_ls_weighting_details 'calc w=1/[\s^2^(Fo^2^)+(0.1166P)^2^+192.2551P] where P=(Fo^2^+2Fc^2^)/3'
_refine_ls_weighting_scheme calc
_refine_ls_wR_factor_gt 0.2682
_refine_ls_wR_factor_ref 0.2813
_reflns_number_gt 7288
_reflns_number_total 9226
_reflns_threshold_expression >2sigma(I)
_cod_data_source_file ic001439v_3.cif
_cod_data_source_block PhSb(dmit)_180K
_cod_depositor_comments
;
The following automatic conversions were performed:

'_exptl_crystal_density_meas' value 'not measured' was changed to '?'
- the value is perceived as not measured.

Automatic conversion script
Id: cif_fix_values 3008 2015-01-20 13:52:24Z robertas 
;
_cod_original_cell_volume 4968.2(17)
_cod_database_code 4319689

loop_
_symmetry_equiv_pos_as_xyz
'x, y, z'
'-x, y+1/2, -z+1/2'
'-x, -y, -z'
'x, -y-1/2, z-1/2'

loop_
_atom_site_label
_atom_site_type_symbol
_atom_site_fract_x
_atom_site_fract_y
_atom_site_fract_z
_atom_site_U_iso_or_equiv
_atom_site_adp_type
_atom_site_occupancy
_atom_site_symmetry_multiplicity
_atom_site_calc_flag
_atom_site_refinement_flags
_atom_site_disorder_assembly
_atom_site_disorder_group
Sb1 Sb 0.27887(4) 0.94642(9) 0.30037(2) 0.0218(2) Uani 1 1 d . . .
S1 S 0.27697(19) 0.6912(4) 0.26701(10) 0.0272(7) Uani 1 1 d . . .
S2 S 0.27228(19) 0.8125(4) 0.36561(10) 0.0253(7) Uani 1 1 d . . .
S3 S 0.29013(18) 0.3880(3) 0.30440(10) 0.0234(6) Uani 1 1 d . . .
S4 S 0.27923(16) 0.4905(3) 0.38637(9) 0.0193(6) Uani 1 1 d . . .
S5 S 0.28947(18) 0.1657(3) 0.37235(10) 0.0254(7) Uani 1 1 d . . .
C1 C 0.2831(6) 0.5803(13) 0.3105(4) 0.020(2) Uani 1 1 d . . .
C2 C 0.2807(6) 0.6276(12) 0.3493(4) 0.017(2) Uani 1 1 d . . .
C3 C 0.2847(6) 0.3397(13) 0.3543(4) 0.020(2) Uani 1 1 d . . .
C4 C 0.4068(8) 0.9614(15) 0.2994(4) 0.030(3) Uani 1 1 d . . .
C5 C 0.4394(11) 1.044(2) 0.2675(5) 0.046(4) Uani 1 1 d . . .
H5 H 0.4054 1.0919 0.2489 0.055 Uiso 1 1 calc R . .
C6 C 0.5201(11) 1.054(2) 0.2638(5) 0.057(5) Uani 1 1 d . . .
H6 H 0.5409 1.1078 0.2426 0.069 Uiso 1 1 calc R . .
C7 C 0.5700(9) 0.9856(19) 0.2909(5) 0.043(4) Uani 1 1 d . . .
H7 H 0.6251 0.9943 0.2886 0.052 Uiso 1 1 calc R . .
C8 C 0.5393(9) 0.9027(17) 0.3221(6) 0.042(4) Uani 1 1 d . . .
H8 H 0.5743 0.8553 0.3404 0.050 Uiso 1 1 calc R . .
C9 C 0.4592(8) 0.8889(16) 0.3267(5) 0.036(3) Uani 1 1 d . . .
H9 H 0.4395 0.8322 0.3476 0.044 Uiso 1 1 calc R . .
O1 O 0.2598(9) 0.0316(13) 0.2136(4) 0.071(5) Uani 1 1 d D . .
C28 C 0.2049(11) -0.0625(19) 0.1922(5) 0.064(6) Uani 1 1 d D . .
C29 C 0.1442(9) 0.023(2) 0.1688(6) 0.067(6) Uani 1 1 d D . .
C30 C 0.1421(10) 0.165(2) 0.1929(5) 0.063(6) Uani 1 1 d D . .
C31 C 0.2251(12) 0.1736(18) 0.2098(6) 0.071(6) Uani 1 1 d D . .
Sb2 Sb 0.07491(4) 1.05696(8) 0.36581(2) 0.0152(2) Uani 1 1 d . . .
S6 S 0.07287(18) 1.3125(3) 0.39785(9) 0.0221(6) Uani 1 1 d . . .
S7 S 0.0713(2) 1.1881(4) 0.29936(9) 0.0269(7) Uani 1 1 d . . .
S8 S 0.06703(16) 1.6152(3) 0.36049(9) 0.0197(6) Uani 1 1 d . . .
S9 S 0.07174(18) 1.5103(4) 0.27835(9) 0.0233(6) Uani 1 1 d . . .
S10 S 0.0674(2) 1.8361(4) 0.29241(10) 0.0266(7) Uani 1 1 d . . .
C10 C 0.0693(6) 1.4217(13) 0.3544(4) 0.018(2) Uani 1 1 d . . .
C11 C 0.0705(6) 1.3731(13) 0.3160(4) 0.019(2) Uani 1 1 d . . .
C12 C 0.0693(6) 1.6629(13) 0.3098(4) 0.019(2) Uani 1 1 d . . .
C13 C -0.0539(6) 1.0188(13) 0.3698(3) 0.014(2) Uiso 1 1 d . . .
C14 C -0.0790(7) 0.9166(16) 0.3982(4) 0.027(3) Uani 1 1 d . . .
H14 H -0.0414 0.8673 0.4146 0.033 Uiso 1 1 calc R . .
C15 C -0.1592(10) 0.888(2) 0.4021(5) 0.051(5) Uani 1 1 d . . .
H15 H -0.1759 0.8212 0.4216 0.062 Uiso 1 1 calc R . .
C16 C -0.2144(9) 0.958(3) 0.3770(5) 0.058(6) Uani 1 1 d . . .
H16 H -0.2685 0.9395 0.3798 0.070 Uiso 1 1 calc R . .
C17 C -0.1913(8) 1.054(2) 0.3485(6) 0.055(5) Uani 1 1 d . . .
H17 H -0.2296 1.0992 0.3317 0.067 Uiso 1 1 calc R . .
C18 C -0.1086(8) 1.0869(18) 0.3438(5) 0.040(4) Uani 1 1 d . . .
H18 H -0.0923 1.1520 0.3238 0.048 Uiso 1 1 calc R . .
O2 O 0.0912(5) 0.0033(13) 0.4504(3) 0.037(3) Uani 1 1 d D . .
C32 C 0.1135(12) -0.149(2) 0.4548(8) 0.082(7) Uani 1 1 d D . .
C33 C 0.191(2) -0.164(3) 0.4752(10) 0.17(2) Uani 1 1 d D . .
C34 C 0.1934(13) -0.023(3) 0.5005(7) 0.091(9) Uani 1 1 d D . .
C35 C 0.1479(13) 0.077(3) 0.4732(6) 0.27(4) Uani 1 1 d D . .
Sb3 Sb 0.39558(10) 1.05399(12) 0.03430(3) 0.0560(4) Uani 1 1 d . . .
S11 S 0.4003(2) 1.1874(4) -0.03115(10) 0.0306(7) Uani 1 1 d . . .
S12 S 0.3966(3) 1.3081(4) 0.06730(11) 0.0419(9) Uani 1 1 d . . .
S13 S 0.3986(3) 1.5107(4) -0.05165(11) 0.0427(10) Uani 1 1 d . . .
S14 S 0.3901(4) 1.6129(5) 0.03052(13) 0.0735(19) Uani 1 1 d . . .
S15 S 0.3922(5) 1.8343(5) -0.03774(14) 0.078(2) Uani 1 1 d . . .
C19 C 0.3965(9) 1.3719(16) -0.0144(5) 0.037(3) Uani 1 1 d . . .
C20 C 0.3949(13) 1.4195(19) 0.0241(5) 0.051(5) Uani 1 1 d . . .
C21 C 0.3943(14) 1.6615(17) -0.0199(5) 0.060(6) Uani 1 1 d . . .
C22 C 0.2644(17) 1.028(2) 0.0345(5) 0.080(9) Uani 1 1 d . . .
C23 C 0.2152(14) 1.089(2) 0.0074(7) 0.074(7) Uani 1 1 d . . .
H23 H 0.2358 1.1468 -0.0132 0.089 Uiso 1 1 calc R . .
C24 C 0.1307(17) 1.069(4) 0.0092(8) 0.107(12) Uani 1 1 d . . .
H24 H 0.0961 1.1122 -0.0100 0.128 Uiso 1 1 calc R . .
C25 C 0.103(2) 0.986(5) 0.0389(7) 0.18(2) Uani 1 1 d . . .
H25 H 0.0480 0.9771 0.0418 0.219 Uiso 1 1 calc R . .
C26 C 0.156(3) 0.911(5) 0.0663(7) 0.23(3) Uani 1 1 d . . .
H26 H 0.1356 0.8484 0.0859 0.274 Uiso 1 1 calc R . .
C27 C 0.237(2) 0.931(4) 0.0641(6) 0.16(2) Uani 1 1 d . . .
H27 H 0.2723 0.8823 0.0818 0.186 Uiso 1 1 calc R . .
O3 O 0.5625(9) 0.5456(16) 0.3779(8) 0.131(10) Uani 1 1 d D . .
C36 C 0.4930(9) 0.462(2) 0.3672(8) 0.076(7) Uani 1 1 d D . .
C37 C 0.5141(11) 0.314(3) 0.3532(11) 0.116(13) Uani 1 1 d D . .
C38 C 0.6006(13) 0.332(3) 0.3428(16) 0.20(3) Uani 1 1 d D . .
C39 C 0.6217(9) 0.480(3) 0.3584(12) 0.16(2) Uani 1 1 d D . .

loop_
_atom_site_aniso_label
_atom_site_aniso_U_11
_atom_site_aniso_U_22
_atom_site_aniso_U_33
_atom_site_aniso_U_23
_atom_site_aniso_U_13
_atom_site_aniso_U_12
Sb1 0.0217(4) 0.0154(5) 0.0280(5) 0.0024(3) -0.0052(3) 0.0012(3)
S1 0.0347(16) 0.0207(17) 0.0259(15) -0.0010(13) -0.0020(12) 0.0047(12)
S2 0.0335(16) 0.0130(15) 0.0297(16) -0.0009(12) 0.0057(12) 0.0009(12)
S3 0.0291(14) 0.0108(15) 0.0295(16) -0.0034(12) -0.0089(11) 0.0007(11)
S4 0.0174(12) 0.0132(14) 0.0270(15) -0.0002(12) -0.0035(10) -0.0024(10)
S5 0.0293(15) 0.0099(15) 0.0362(17) 0.0004(13) -0.0107(12) 0.0005(11)
C1 0.014(5) 0.013(6) 0.034(6) 0.000(5) -0.001(4) 0.003(4)
C2 0.012(5) 0.006(5) 0.032(6) 0.000(5) -0.008(4) -0.001(4)
C3 0.006(4) 0.013(6) 0.040(7) -0.003(5) -0.007(4) 0.000(4)
C4 0.044(7) 0.021(7) 0.025(6) 0.002(6) -0.002(5) 0.008(6)
C5 0.065(10) 0.045(11) 0.027(7) 0.012(7) 0.001(7) -0.005(8)
C6 0.060(10) 0.088(16) 0.025(7) 0.002(9) 0.019(7) -0.028(10)
C7 0.036(7) 0.042(10) 0.053(10) -0.018(8) 0.019(7) -0.014(7)
C8 0.034(7) 0.023(8) 0.068(11) 0.004(7) 0.009(7) 0.011(6)
C9 0.026(6) 0.021(7) 0.063(10) 0.017(7) 0.014(6) 0.008(5)
O1 0.130(13) 0.032(7) 0.049(7) -0.009(6) -0.041(8) 0.024(7)
C28 0.086(13) 0.075(15) 0.028(8) -0.022(9) -0.033(8) 0.047(11)
C29 0.038(9) 0.062(14) 0.099(17) 0.025(13) -0.008(9) -0.004(9)
C30 0.067(12) 0.091(17) 0.032(9) 0.006(10) 0.006(8) 0.037(11)
C31 0.119(19) 0.041(12) 0.049(11) -0.010(9) -0.034(11) 0.012(11)
Sb2 0.0108(3) 0.0122(4) 0.0232(4) 0.0032(3) 0.0066(3) -0.0009(2)
S6 0.0289(14) 0.0178(16) 0.0201(14) 0.0005(12) 0.0099(11) -0.0053(11)
S7 0.0471(18) 0.0109(15) 0.0232(15) -0.0008(12) 0.0104(13) -0.0003(13)
S8 0.0252(14) 0.0108(14) 0.0237(14) -0.0036(11) 0.0088(11) -0.0007(10)
S9 0.0343(15) 0.0148(15) 0.0214(14) 0.0008(12) 0.0087(11) -0.0005(12)
S10 0.0398(17) 0.0108(15) 0.0297(16) 0.0021(12) 0.0084(13) -0.0015(12)
C10 0.016(5) 0.016(6) 0.023(6) 0.002(5) 0.005(4) -0.004(4)
C11 0.020(5) 0.011(6) 0.028(6) 0.002(5) 0.015(4) 0.000(4)
C12 0.020(5) 0.012(6) 0.028(6) -0.005(5) 0.008(4) -0.001(4)
C14 0.019(5) 0.036(8) 0.027(6) 0.002(6) 0.004(5) -0.020(5)
C15 0.052(9) 0.062(12) 0.040(9) 0.003(8) 0.014(7) -0.039(9)
C16 0.028(7) 0.103(17) 0.043(9) 0.012(10) -0.012(6) -0.024(9)
C17 0.019(7) 0.068(13) 0.078(13) 0.017(11) -0.012(7) -0.005(7)
C18 0.026(7) 0.037(9) 0.056(9) 0.021(8) -0.020(6) -0.003(6)
O2 0.016(4) 0.071(8) 0.025(5) 0.012(5) 0.003(3) 0.008(4)
C32 0.069(14) 0.076(18) 0.100(19) 0.012(15) -0.014(13) 0.006(12)
C33 0.33(5) 0.049(17) 0.13(3) -0.040(18) -0.16(3) 0.07(2)
C34 0.073(14) 0.12(2) 0.080(16) -0.037(16) -0.033(12) 0.012(14)
C35 0.13(2) 0.55(9) 0.13(3) 0.25(4) -0.10(2) -0.23(4)
Sb3 0.1258(12) 0.0149(6) 0.0269(6) 0.0023(4) -0.0050(6) 0.0092(6)
S11 0.051(2) 0.0119(16) 0.0287(16) -0.0011(13) -0.0022(14) 0.0006(13)
S12 0.080(3) 0.0207(19) 0.0249(17) -0.0011(14) -0.0048(17) 0.0029(17)
S13 0.087(3) 0.0129(17) 0.0269(17) -0.0005(14) -0.0191(18) 0.0004(17)
S14 0.178(6) 0.012(2) 0.029(2) -0.0046(16) -0.022(3) 0.012(3)
S15 0.185(6) 0.009(2) 0.036(2) -0.0007(17) -0.035(3) 0.004(3)
C19 0.061(9) 0.011(7) 0.037(8) 0.006(6) -0.016(7) 0.004(6)
C20 0.110(15) 0.021(8) 0.023(7) 0.001(6) -0.007(8) 0.011(8)
C21 0.132(18) 0.008(8) 0.036(9) -0.003(7) -0.025(10) 0.005(8)
C22 0.16(2) 0.060(14) 0.019(8) -0.014(9) 0.015(11) -0.077(15)
C23 0.102(17) 0.055(13) 0.067(14) -0.025(12) 0.039(13) -0.051(12)
C24 0.107(19) 0.14(3) 0.079(16) -0.052(17) 0.042(15) -0.085(19)
C25 0.17(3) 0.34(6) 0.038(13) -0.05(2) 0.016(16) -0.20(4)
C26 0.32(5) 0.33(6) 0.039(13) -0.03(2) 0.03(2) -0.31(5)
C27 0.24(4) 0.20(4) 0.030(10) 0.012(16) -0.012(16) -0.18(3)
O3 0.085(12) 0.029(9) 0.28(3) 0.013(13) 0.023(15) 0.010(8)
C36 0.040(10) 0.073(16) 0.11(2) 0.010(14) 0.021(11) 0.000(10)
C37 0.037(10) 0.11(2) 0.21(3) -0.10(2) 0.015(14) -0.029(12)
C38 0.044(13) 0.08(2) 0.49(8) -0.15(4) 0.04(3) -0.024(13)
C39 0.015(8) 0.087(18) 0.38(5) -0.15(3) -0.038(16) 0.008(9)

loop_
_atom_type_symbol
_atom_type_description
_atom_type_scat_dispersion_real
_atom_type_scat_dispersion_imag
_atom_type_scat_source
C C 0.0033 0.0016 'International Tables Vol C Tables 4.2.6.8 and 6.1.1.4'
H H 0.0000 0.0000 'International Tables Vol C Tables 4.2.6.8 and 6.1.1.4'
O O 0.0106 0.0060 'International Tables Vol C Tables 4.2.6.8 and 6.1.1.4'
S S 0.1246 0.1234 'International Tables Vol C Tables 4.2.6.8 and 6.1.1.4'
Sb Sb -0.5866 1.5461 'International Tables Vol C Tables 4.2.6.8 and 6.1.1.4'

loop_
_geom_angle_atom_site_label_1
_geom_angle_atom_site_label_2
_geom_angle_atom_site_label_3
_geom_angle
_geom_angle_site_symmetry_1
_geom_angle_site_symmetry_3
_geom_angle_publ_flag
C4 Sb1 S2 96.8(4) . . ?
C4 Sb1 S1 92.7(4) . . ?
S2 Sb1 S1 86.72(11) . . ?
C4 Sb1 O1 92.5(5) . 1_565 ?
S2 Sb1 O1 163.5(3) . 1_565 ?
S1 Sb1 O1 79.1(2) . 1_565 ?
C4 Sb1 S5 86.6(4) . 1_565 ?
S2 Sb1 S5 68.80(10) . 1_565 ?
S1 Sb1 S5 155.22(10) . 1_565 ?
O1 Sb1 S5 125.6(2) 1_565 1_565 ?
C4 Sb1 S10 167.0(4) . 1_545 ?
S2 Sb1 S10 81.97(10) . 1_545 ?
S1 Sb1 S10 74.27(9) . 1_545 ?
O1 Sb1 S10 85.9(3) 1_565 1_545 ?
S5 Sb1 S10 104.83(8) 1_565 1_545 ?
C4 Sb1 Sb2 144.8(4) . . ?
S2 Sb1 Sb2 66.73(8) . . ?
S1 Sb1 Sb2 115.87(8) . . ?
O1 Sb1 Sb2 111.9(3) 1_565 . ?
S5 Sb1 Sb2 58.71(6) 1_565 . ?
S10 Sb1 Sb2 46.12(5) 1_545 . ?
C1 S1 Sb1 98.8(4) . . ?
C2 S2 Sb1 100.6(4) . . ?
C3 S3 C1 97.5(6) . . ?
C3 S4 C2 96.7(6) . . ?
C2 C1 S3 115.2(9) . . ?
C2 C1 S1 126.9(9) . . ?
S3 C1 S1 117.9(7) . . ?
C1 C2 S4 116.7(9) . . ?
C1 C2 S2 126.5(9) . . ?
S4 C2 S2 116.6(7) . . ?
S5 C3 S3 125.3(7) . . ?
S5 C3 S4 120.9(8) . . ?
S3 C3 S4 113.7(7) . . ?
C9 C4 C5 118.5(14) . . ?
C9 C4 Sb1 124.4(10) . . ?
C5 C4 Sb1 117.0(11) . . ?
C6 C5 C4 120.7(15) . . ?
C7 C6 C5 120.1(15) . . ?
C6 C7 C8 120.1(14) . . ?
C9 C8 C7 121.6(15) . . ?
C8 C9 C4 119.0(14) . . ?
C31 O1 C28 103.6(12) . . ?
O1 C28 C29 112.2(12) . . ?
C28 C29 C30 100.9(11) . . ?
C31 C30 C29 101.9(11) . . ?
O1 C31 C30 111.4(13) . . ?
C13 Sb2 S7 97.6(3) . . ?
C13 Sb2 S6 95.1(3) . . ?
S7 Sb2 S6 86.75(10) . . ?
C13 Sb2 O2 88.6(3) . 1_565 ?
S7 Sb2 O2 161.2(3) . 1_565 ?
S6 Sb2 O2 75.0(2) . 1_565 ?
C13 Sb2 S10 86.3(3) . 1_545 ?
S7 Sb2 S10 67.29(9) . 1_545 ?
S6 Sb2 S10 153.92(9) . 1_545 ?
O2 Sb2 S10 131.0(2) 1_565 1_545 ?
C13 Sb2 S5 170.8(3) . 1_565 ?
S7 Sb2 S5 85.53(10) . 1_565 ?
S6 Sb2 S5 76.40(8) . 1_565 ?
O2 Sb2 S5 85.86(18) 1_565 1_565 ?
S10 Sb2 S5 102.92(8) 1_545 1_565 ?
C13 Sb2 Sb1 144.0(3) . . ?
S7 Sb2 Sb1 69.70(8) . . ?
S6 Sb2 Sb1 116.83(7) . . ?
O2 Sb2 Sb1 114.46(17) 1_565 . ?
S10 Sb2 Sb1 57.67(6) 1_545 . ?
S5 Sb2 Sb1 45.25(5) 1_565 . ?
C10 S6 Sb2 99.4(4) . . ?
C11 S7 Sb2 99.7(4) . . ?
C12 S8 C10 97.5(6) . . ?
C12 S9 C11 97.2(6) . . ?
C11 C10 S6 126.8(10) . . ?
C11 C10 S8 115.7(9) . . ?
S6 C10 S8 117.5(7) . . ?
C10 C11 S7 127.3(9) . . ?
C10 C11 S9 116.5(9) . . ?
S7 C11 S9 116.1(7) . . ?
S10 C12 S9 122.3(7) . . ?
S10 C12 S8 124.6(7) . . ?
S9 C12 S8 113.1(7) . . ?
C18 C13 C14 120.4(11) . . ?
C18 C13 Sb2 121.8(9) . . ?
C14 C13 Sb2 117.7(8) . . ?
C15 C14 C13 120.4(14) . . ?
C16 C15 C14 119.6(15) . . ?
C17 C16 C15 121.0(14) . . ?
C16 C17 C18 121.0(15) . . ?
C13 C18 C17 117.6(14) . . ?
C35 O2 C32 103.7(14) . . ?
O2 C32 C33 111.1(13) . . ?
C32 C33 C34 100.7(14) . . ?
C35 C34 C33 99.8(14) . . ?
O2 C35 C34 112.2(14) . . ?
C22 Sb3 S11 96.6(5) . . ?
C22 Sb3 S12 94.9(6) . . ?
S11 Sb3 S12 86.76(12) . . ?
C22 Sb3 O3 101.3(5) . 2_655 ?
S11 Sb3 O3 148.8(3) . 2_655 ?
S12 Sb3 O3 66.5(3) . 2_655 ?
C22 Sb3 S15 86.8(5) . 1_545 ?
S11 Sb3 S15 68.46(12) . 1_545 ?
S12 Sb3 S15 155.17(13) . 1_545 ?
O3 Sb3 S15 137.5(3) 2_655 1_545 ?
C22 Sb3 S15 170.1(6) . 3_685 ?
S11 Sb3 S15 80.57(12) . 3_685 ?
S12 Sb3 S15 75.49(14) . 3_685 ?
O3 Sb3 S15 77.4(3) 2_655 3_685 ?
S15 Sb3 S15 100.88(13) 1_545 3_685 ?
C22 Sb3 Sb3 142.8(4) . 3_675 ?
S11 Sb3 Sb3 66.38(9) . 3_675 ?
S12 Sb3 Sb3 115.70(12) . 3_675 ?
O3 Sb3 Sb3 109.9(3) 2_655 3_675 ?
S15 Sb3 Sb3 56.50(15) 1_545 3_675 ?
S15 Sb3 Sb3 44.38(8) 3_685 3_675 ?
C19 S11 Sb3 100.1(5) . . ?
C20 S12 Sb3 99.3(6) . . ?
C21 S13 C19 97.2(8) . . ?
C21 S14 C20 97.4(8) . . ?
C20 C19 S11 127.2(12) . . ?
C20 C19 S13 116.3(12) . . ?
S11 C19 S13 116.5(9) . . ?
C19 C20 S12 126.6(13) . . ?
C19 C20 S14 115.6(12) . . ?
S12 C20 S14 117.8(9) . . ?
S15 C21 S13 121.3(11) . . ?
S15 C21 S14 125.3(10) . . ?
S13 C21 S14 113.4(9) . . ?
C23 C22 C27 122(3) . . ?
C23 C22 Sb3 123.4(13) . . ?
C27 C22 Sb3 115(2) . . ?
C22 C23 C24 121(2) . . ?
C25 C24 C23 118(3) . . ?
C24 C25 C26 121(3) . . ?
C27 C26 C25 120(2) . . ?
C26 C27 C22 118(4) . . ?
C39 O3 C36 105.1(14) . . ?
O3 C36 C37 110.8(12) . . ?
C36 C37 C38 102.7(12) . . ?
C39 C38 C37 103.7(12) . . ?
O3 C39 C38 113.5(14) . . ?

loop_
_geom_bond_atom_site_label_1
_geom_bond_atom_site_label_2
_geom_bond_distance
_geom_bond_site_symmetry_2
_geom_bond_publ_flag
Sb1 C4 2.147(14) . ?
Sb1 S2 2.478(3) . ?
Sb1 S1 2.541(3) . ?
Sb1 O1 2.983(13) 1_565 ?
Sb1 S5 3.091(3) 1_565 ?
Sb1 S10 3.676(3) 1_545 ?
Sb1 Sb2 4.2245(15) . ?
S1 C1 1.752(13) . ?
S2 C2 1.750(12) . ?
S3 C3 1.714(13) . ?
S3 C1 1.740(12) . ?
S4 C3 1.724(12) . ?
S4 C2 1.738(12) . ?
S5 C3 1.672(12) . ?
C1 C2 1.354(17) . ?
C4 C9 1.397(19) . ?
C4 C5 1.42(2) . ?
C5 C6 1.36(2) . ?
C6 C7 1.35(3) . ?
C7 C8 1.39(2) . ?
C8 C9 1.360(19) . ?
O1 C31 1.404(15) . ?
O1 C28 1.419(16) . ?
C28 C29 1.470(16) . ?
C29 C30 1.51(2) . ?
C30 C31 1.482(17) . ?
Sb2 C13 2.191(10) . ?
Sb2 S7 2.495(3) . ?
Sb2 S6 2.525(3) . ?
Sb2 O2 2.849(9) 1_565 ?
Sb2 S10 3.135(3) 1_545 ?
Sb2 S5 3.720(3) 1_565 ?
S6 C10 1.742(12) . ?
S7 C11 1.749(12) . ?
S8 C12 1.735(13) . ?
S8 C10 1.747(12) . ?
S9 C12 1.721(12) . ?
S9 C11 1.753(12) . ?
S10 C12 1.656(12) . ?
C10 C11 1.343(17) . ?
C13 C18 1.379(16) . ?
C13 C14 1.387(16) . ?
C14 C15 1.377(18) . ?
C15 C16 1.38(3) . ?
C16 C17 1.34(3) . ?
C17 C18 1.430(19) . ?
O2 C35 1.365(16) . ?
O2 C32 1.425(16) . ?
C32 C33 1.454(19) . ?
C33 C34 1.51(2) . ?
C34 C35 1.470(18) . ?
Sb3 C22 2.21(3) . ?
Sb3 S11 2.480(4) . ?
Sb3 S12 2.527(4) . ?
Sb3 O3 2.97(3) 2_655 ?
Sb3 S15 3.093(5) 1_545 ?
Sb3 S15 3.689(8) 3_685 ?
Sb3 Sb3 4.344(3) 3_675 ?
S11 C19 1.747(15) . ?
S12 C20 1.745(16) . ?
S13 C21 1.716(16) . ?
S13 C19 1.754(15) . ?
S14 C21 1.731(18) . ?
S14 C20 1.749(17) . ?
S15 C21 1.658(16) . ?
C19 C20 1.34(2) . ?
C22 C23 1.32(4) . ?
C22 C27 1.40(3) . ?
C23 C24 1.43(3) . ?
C24 C25 1.33(4) . ?
C25 C26 1.41(7) . ?
C26 C27 1.37(5) . ?
O3 C39 1.339(17) . ?
O3 C36 1.417(16) . ?
C36 C37 1.456(18) . ?
C37 C38 1.51(2) . ?
C38 C39 1.459(17) . ?
